data_2202377
loop_
_publ_author_name
'Zhang, Yiqun'
'Khoo, Lian Ee'
'Tou, Teck Yong'
'Ng, Seik Weng'

_publ_section_title
;
 Bis[3-(4-methylcoumarinyl-7-oxy)-\m-methoxy-1,1,3,3-tetramethyldistannoxane]
;
_journal_issue 10
_journal_name_full 'Acta Crystallographica Section E'
_journal_page_first m894
_journal_page_last m896
_journal_paper_doi 10.1107/S1600536803019858
_journal_volume 59
_journal_year 2003
_chemical_formula_iupac '[Sn4 (C10 H7 O3 )2 (C H3 O )2 (C H3 )8 O2 ]'
_chemical_formula_moiety '8(C H3), 2(C H3 O), 2(C10 H7 O3), (O2 Sn4)'
_chemical_formula_sum 'C30 H44 O10 Sn4'
_chemical_formula_weight 1039.41
_chemical_name_systematic
;
 Bis[3-(4-methylcoumarinyl-7-oxy)-\m-methoxy-1,1,3,3-tetramethyldistannoxane]
;
_space_group_IT_number 2
_symmetry_cell_setting triclinic
_symmetry_space_group_name_Hall '-P 1'
_symmetry_space_group_name_H-M 'P -1'
_atom_sites_solution_hydrogens geom
_atom_sites_solution_primary direct
_atom_sites_solution_secondary difmap
_audit_creation_method SHELXL-97
_cell_angle_alpha 104.87(4)
_cell_angle_beta 93.42(4)
_cell_angle_gamma 115.266(7)
_cell_formula_units_Z 1
_cell_length_a 8.811(3)
_cell_length_b 9.717(3)
_cell_length_c 12.724(4)
_cell_measurement_reflns_used 22
_cell_measurement_temperature 298(2)
_cell_measurement_theta_max 9.9
_cell_measurement_theta_min 3.0
_cell_volume 934.2(6)
_computing_cell_refinement 'LEAST SQUARES in XSCANS'
_computing_data_collection 'XSCANS (Bruker, 1997)'
_computing_data_reduction 'REDUCE in XSCANS'
_computing_molecular_graphics 'ORTEPII (Johnson, 1976)'
_computing_publication_material 'SHELXL97 (Sheldrick, 1997)'
_computing_structure_refinement 'SHELXL97 (Sheldrick, 1997)'
_computing_structure_solution 'SHELXS97 (Sheldrick, 1997)'
_diffrn_ambient_temperature 298(2)
_diffrn_measured_fraction_theta_full 1.00
_diffrn_measured_fraction_theta_max 1.00
_diffrn_measurement_device_type 'Siemens P4 four-circle diffractometer'
_diffrn_measurement_method '\w-2\q scan'
_diffrn_radiation_monochromator graphite
_diffrn_radiation_source 'fine-focus sealed tube'
_diffrn_radiation_type MoK\a
_diffrn_radiation_wavelength 0.71073
_diffrn_reflns_av_R_equivalents 0.032
_diffrn_reflns_av_sigmaI/netI 0.063
_diffrn_reflns_limit_h_max 10
_diffrn_reflns_limit_h_min -1
_diffrn_reflns_limit_k_max 10
_diffrn_reflns_limit_k_min -11
_diffrn_reflns_limit_l_max 15
_diffrn_reflns_limit_l_min -15
_diffrn_reflns_number 3983
_diffrn_reflns_theta_full 25.0
_diffrn_reflns_theta_max 25.0
_diffrn_reflns_theta_min 2.4
_diffrn_standards_decay_% 8.65
_diffrn_standards_interval_count 97
_diffrn_standards_number 3
_exptl_absorpt_coefficient_mu 2.69
_exptl_absorpt_correction_T_max 0.898
_exptl_absorpt_correction_T_min 0.642
_exptl_absorpt_correction_type psi-scan
_exptl_absorpt_process_details '(North et al., 1968)'
_exptl_crystal_colour Colorless
_exptl_crystal_density_diffrn 1.848
_exptl_crystal_density_method 'not measured'
_exptl_crystal_description Plate
_exptl_crystal_F_000 504
_exptl_crystal_size_max 0.20
_exptl_crystal_size_mid 0.20
_exptl_crystal_size_min 0.04
_refine_diff_density_max 0.54
_refine_diff_density_min -0.54
_refine_ls_extinction_method none
_refine_ls_goodness_of_fit_ref 0.99
_refine_ls_hydrogen_treatment constr
_refine_ls_matrix_type full
_refine_ls_number_parameters 205
_refine_ls_number_reflns 3287
_refine_ls_number_restraints 0
_refine_ls_restrained_S_all 0.99
_refine_ls_R_factor_all 0.071
_refine_ls_R_factor_gt 0.037
_refine_ls_shift/su_max 0.001
_refine_ls_shift/su_mean <0.001
_refine_ls_structure_factor_coef Fsqd
_refine_ls_weighting_details 'calc w = 1/[\s^2^(Fo^2^)+(0.0271P)^2^] where P = (Fo^2^+2Fc^2^)/3'
_refine_ls_weighting_scheme calc
_refine_ls_wR_factor_gt 0.067
_refine_ls_wR_factor_ref 0.078
_reflns_number_gt 2285
_reflns_number_total 3287
_reflns_threshold_expression I>2\s(I)
_cod_data_source_file bt6347.cif
_cod_data_source_block I
_cod_depositor_comments
;
The following automatic conversions were performed:
'_symmetry_cell_setting' value 'Triclinic' changed to 'triclinic'
according to '/home/saulius/struct/CIF-dictionaries/cif_core.dic'
dictionary named 'cif_core.dic' version 2.4.1 from 2010-06-29.

Automatic conversion script
Id: cif_fix_enum 1527 2010-12-29 10:47:43Z saulius 

The following automatic conversions were performed:

'_symmetry_cell_setting' value 'Triclinic' changed to 'triclinic'
according to /home/saulius/struct/CIF-dictionaries/cif_core.dic
dictionary named 'cif_core.dic' version 2.4.1 from
2010-06-29.

'_exptl_absorpt_correction_type' value 'psi scan'
changed to 'psi-scan' according to
/home/saulius/struct/CIF-dictionaries/cif_core.dic dictionary named
'cif_core.dic' version 2.4.1 from 2010-06-29.

Automatic conversion script
Id: cif_fix_values 1715 2011-07-08 13:25:40Z adriana 
;
_cod_original_cell_volume 934.2(5)
_cod_database_code 2202377
_cod_database_fobs_code 2202377

loop_
_symmetry_equiv_pos_as_xyz
'x, y, z'
'-x, -y, -z'

loop_
_atom_site_label
_atom_site_fract_x
_atom_site_fract_y
_atom_site_fract_z
_atom_site_U_iso_or_equiv
_atom_site_adp_type
_atom_site_calc_flag
_atom_site_refinement_flags
_atom_site_occupancy
_atom_site_disorder_assembly
_atom_site_disorder_group
_atom_site_type_symbol
Sn1 0.49536(6) 0.79255(5) 0.68476(4) 0.0367(2) Uani d . 1 . . Sn
Sn2 0.67599(6) 0.64635(5) 0.48645(4) 0.0346(2) Uani d . 1 . . Sn
O1 0.2679(7) 0.6137(6) 0.7046(5) 0.055(2) Uani d . 1 . . O
O2 -0.2214(7) 0.3198(6) 0.8257(5) 0.0520(10) Uani d . 1 . . O
O3 -0.4477(9) 0.1653(8) 0.8785(7) 0.080(2) Uani d . 1 . . O
O4 0.4807(6) 0.6010(5) 0.5700(4) 0.0400(10) Uani d . 1 . . O
O5 0.7162(7) 0.8715(6) 0.5999(5) 0.052(2) Uani d . 1 . . O
C1 0.3870(10) 0.9150(10) 0.6212(8) 0.061(2) Uani d . 1 . . C
C2 0.6510(10) 0.8480(10) 0.8371(9) 0.077(3) Uani d . 1 . . C
C3 0.626(2) 0.6930(10) 0.3388(7) 0.069(3) Uani d . 1 . . C
C4 0.8930(10) 0.6480(10) 0.5605(9) 0.071(3) Uani d . 1 . . C
C5 0.1626(9) 0.6148(9) 0.7711(6) 0.040(2) Uani d . 1 . . C
C6 0.1770(10) 0.7557(9) 0.8502(6) 0.046(2) Uani d . 1 . . C
C7 0.0650(10) 0.7488(9) 0.9180(7) 0.046(2) Uani d . 1 . . C
C8 -0.0735(9) 0.6060(9) 0.9139(6) 0.041(2) Uani d . 1 . . C
C9 -0.1950(10) 0.5900(10) 0.9858(7) 0.049(2) Uani d . 1 . . C
C10 -0.3190(10) 0.4420(10) 0.9748(7) 0.056(2) Uani d . 1 . . C
C11 -0.3380(10) 0.3010(10) 0.8956(9) 0.060(2) Uani d . 1 . . C
C12 -0.0895(9) 0.4674(9) 0.8355(6) 0.043(2) Uani d . 1 . . C
C13 0.0230(10) 0.4724(9) 0.7658(7) 0.042(2) Uani d . 1 . . C
C14 -0.1820(10) 0.7320(10) 1.0713(8) 0.070(3) Uani d . 1 . . C
C15 0.8550(10) 1.0200(10) 0.6250(10) 0.090(4) Uani d . 1 . . C
H1a 0.4754 1.0043 0.6061 0.091 Uiso calc R 1 . . H
H1b 0.3299 0.9534 0.6744 0.091 Uiso calc R 1 . . H
H1c 0.3061 0.8442 0.5539 0.091 Uiso calc R 1 . . H
H2a 0.7055 0.7797 0.8290 0.115 Uiso calc R 1 . . H
H2b 0.5820 0.8314 0.8926 0.115 Uiso calc R 1 . . H
H2c 0.7368 0.9578 0.8592 0.115 Uiso calc R 1 . . H
H3a 0.5064 0.6645 0.3214 0.104 Uiso calc R 1 . . H
H3b 0.6550 0.6313 0.2795 0.104 Uiso calc R 1 . . H
H3c 0.6927 0.8051 0.3484 0.104 Uiso calc R 1 . . H
H4a 0.8852 0.6461 0.6351 0.106 Uiso calc R 1 . . H
H4b 0.9927 0.7427 0.5614 0.106 Uiso calc R 1 . . H
H4c 0.9029 0.5549 0.5192 0.106 Uiso calc R 1 . . H
Ha 0.2670 0.8545 0.8552 0.055 Uiso calc R 1 . . H
H7 0.0798 0.8433 0.9695 0.056 Uiso calc R 1 . . H
H10 -0.3976 0.4328 1.0217 0.068 Uiso calc R 1 . . H
H13 0.0059 0.3779 0.7135 0.051 Uiso calc R 1 . . H
H14a -0.2773 0.7008 1.1085 0.105 Uiso calc R 1 . . H
H14b -0.1840 0.8087 1.0366 0.105 Uiso calc R 1 . . H
H14c -0.0774 0.7799 1.1241 0.105 Uiso calc R 1 . . H
H15a 0.9541 1.0073 0.6080 0.136 Uiso calc R 1 . . H
H15b 0.8752 1.0762 0.7024 0.136 Uiso calc R 1 . . H
H15c 0.8331 1.0795 0.5819 0.136 Uiso calc R 1 . . H

loop_
_atom_site_aniso_label
_atom_site_aniso_U_11
_atom_site_aniso_U_22
_atom_site_aniso_U_33
_atom_site_aniso_U_12
_atom_site_aniso_U_13
_atom_site_aniso_U_23
Sn1 0.0402(3) 0.0292(3) 0.0383(3) 0.0150(2) 0.0119(3) 0.0072(2)
Sn2 0.0304(3) 0.0279(3) 0.0418(3) 0.0093(2) 0.0132(2) 0.0110(2)
O1 0.055(3) 0.035(3) 0.064(4) 0.012(2) 0.034(3) 0.010(3)
O2 0.045(3) 0.046(3) 0.053(3) 0.009(2) 0.018(3) 0.014(3)
O3 0.065(4) 0.067(4) 0.094(5) 0.010(4) 0.030(4) 0.038(4)
O4 0.036(3) 0.027(2) 0.050(3) 0.008(2) 0.023(2) 0.007(2)
O5 0.045(3) 0.025(2) 0.062(4) 0.001(2) 0.025(3) 0.000(2)
C1 0.065(5) 0.058(5) 0.081(7) 0.041(5) 0.021(5) 0.030(5)
C2 0.076(7) 0.075(6) 0.064(6) 0.025(5) -0.007(5) 0.019(5)
C3 0.119(9) 0.064(5) 0.045(5) 0.054(6) 0.024(5) 0.027(4)
C4 0.043(5) 0.067(6) 0.096(8) 0.028(4) 0.004(5) 0.012(5)
C5 0.040(4) 0.047(4) 0.034(4) 0.019(3) 0.012(3) 0.013(3)
C6 0.041(4) 0.038(4) 0.042(4) 0.008(3) 0.006(3) 0.005(3)
C7 0.049(4) 0.044(4) 0.043(4) 0.021(4) 0.012(4) 0.009(3)
C8 0.042(4) 0.050(4) 0.035(4) 0.023(3) 0.012(3) 0.017(3)
C9 0.046(4) 0.068(5) 0.037(4) 0.026(4) 0.009(4) 0.020(4)
C10 0.050(5) 0.087(6) 0.043(5) 0.037(5) 0.018(4) 0.026(4)
C11 0.043(5) 0.076(6) 0.069(6) 0.026(5) 0.022(5) 0.035(5)
C12 0.036(4) 0.047(4) 0.041(4) 0.012(3) 0.004(3) 0.019(3)
C13 0.043(4) 0.036(4) 0.047(5) 0.018(3) 0.016(4) 0.011(3)
C14 0.075(7) 0.094(7) 0.048(5) 0.045(6) 0.028(5) 0.019(5)
C15 0.066(6) 0.042(5) 0.102(9) -0.009(5) 0.031(6) -0.016(5)

loop_
_atom_type_symbol
_atom_type_description
_atom_type_scat_dispersion_real
_atom_type_scat_dispersion_imag
_atom_type_scat_source
C C 0.0033 0.0016 'International Tables Vol C Tables 4.2.6.8 and 6.1.1.4'
H H 0.0000 0.0000 'International Tables Vol C Tables 4.2.6.8 and 6.1.1.4'
O O 0.0106 0.0060 'International Tables Vol C Tables 4.2.6.8 and 6.1.1.4'
Sn Sn -0.6537 1.4246 'International Tables Vol C Tables 4.2.6.8 and 6.1.1.4'

loop_
_geom_angle_atom_site_label_1
_geom_angle_atom_site_label_2
_geom_angle_atom_site_label_3
_geom_angle_site_symmetry_1
_geom_angle_site_symmetry_3
_geom_angle
_geom_angle_publ_flag
C1 Sn1 C2 . . 133.3(4) yes
C1 Sn1 O1 . . 97.5(3) yes
C1 Sn1 O4 . . 113.1(3) yes
C1 Sn1 O5 . . 92.8(3) yes
C2 Sn1 O1 . . 98.8(4) yes
C2 Sn1 O4 . . 112.7(4) yes
C2 Sn1 O5 . . 93.4(4) yes
O1 Sn1 O4 . . 79.9(2) yes
O4 Sn1 O5 . . 71.4(2) yes
O1 Sn1 O5 . . 151.3(2) yes
C3 Sn2 C4 . . 130.6(4) yes
C3 Sn2 O4 . . 113.3(4) yes
C3 Sn2 O4 . 2_666 97.4(3) yes
C3 Sn2 O5 . . 97.1(3) yes
C4 Sn2 O4 . . 116.1(4) yes
C4 Sn2 O4 . 2_666 98.4(3) yes
C4 Sn2 O5 . . 95.7(3) yes
O4 Sn2 O4 . 2_666 73.0(2) yes
O4 Sn2 O5 . . 72.3(2) yes
O4 Sn2 O5 2_666 . 145.3(2) yes
C5 O1 Sn1 . . 133.4(5) no
C12 O2 C11 . . 121.8(7) no
Sn1 O4 Sn2 . . 114.9(2) yes
Sn1 O4 Sn2 . 2_666 138.0(2) yes
Sn2 O4 Sn2 . 2_666 107.0(2) yes
C15 O5 Sn2 . . 128.9(6) no
C15 O5 Sn1 . . 129.1(6) no
Sn2 O5 Sn1 . . 101.4(2) no
O1 C5 C13 . . 119.6(7) no
O1 C5 C6 . . 124.2(7) no
C13 C5 C6 . . 116.2(7) no
C7 C6 C5 . . 121.4(7) no
C6 C7 C8 . . 122.3(7) no
C7 C8 C12 . . 116.5(7) no
C7 C8 C9 . . 125.2(7) no
C12 C8 C9 . . 118.3(7) no
C10 C9 C8 . . 118.6(8) no
C10 C9 C14 . . 120.9(8) no
C8 C9 C14 . . 120.5(8) no
C9 C10 C11 . . 123.8(8) no
O3 C11 O2 . . 116.0(10) no
O3 C11 C10 . . 127.8(9) no
O2 C11 C10 . . 116.6(8) no
C13 C12 O2 . . 117.3(7) no
C13 C12 C8 . . 121.9(7) no
O2 C12 C8 . . 120.8(7) no
C12 C13 C5 . . 121.6(7) no
Sn1 C1 H1a . . 109.5 no
Sn1 C1 H1b . . 109.5 no
H1a C1 H1b . . 109.5 no
Sn1 C1 H1c . . 109.5 no
H1a C1 H1c . . 109.5 no
H1b C1 H1c . . 109.5 no
Sn1 C2 H2a . . 109.5 no
Sn1 C2 H2b . . 109.5 no
H2a C2 H2b . . 109.5 no
Sn1 C2 H2c . . 109.5 no
H2a C2 H2c . . 109.5 no
H2b C2 H2c . . 109.5 no
Sn2 C3 H3a . . 109.5 no
Sn2 C3 H3b . . 109.5 no
H3a C3 H3b . . 109.5 no
Sn2 C3 H3c . . 109.5 no
H3a C3 H3c . . 109.5 no
H3b C3 H3c . . 109.5 no
Sn2 C4 H4a . . 109.5 no
Sn2 C4 H4b . . 109.5 no
H4a C4 H4b . . 109.5 no
Sn2 C4 H4c . . 109.5 no
H4a C4 H4c . . 109.5 no
H4b C4 H4c . . 109.5 no
C7 C6 Ha . . 119.3 no
C5 C6 Ha . . 119.3 no
C6 C7 H7 . . 118.8 no
C8 C7 H7 . . 118.8 no
C9 C10 H10 . . 118.1 no
C11 C10 H10 . . 118.1 no
C12 C13 H13 . . 119.2 no
C5 C13 H13 . . 119.2 no
C9 C14 H14a . . 109.5 no
C9 C14 H14b . . 109.5 no
H14a C14 H14b . . 109.5 no
C9 C14 H14c . . 109.5 no
H14a C14 H14c . . 109.5 no
H14b C14 H14c . . 109.5 no
O5 C15 H15a . . 109.5 no
O5 C15 H15b . . 109.5 no
H15a C15 H15b . . 109.5 no
O5 C15 H15c . . 109.5 no
H15a C15 H15c . . 109.5 no
H15b C15 H15c . . 109.5 no

loop_
_geom_bond_atom_site_label_1
_geom_bond_atom_site_label_2
_geom_bond_site_symmetry_2
_geom_bond_distance
_geom_bond_publ_flag
Sn1 C1 . 2.087(8) yes
Sn1 C2 . 2.110(10) yes
Sn1 O1 . 2.101(5) yes
Sn1 O4 . 1.998(5) yes
Sn1 O5 . 2.223(5) yes
Sn2 C3 . 2.108(8) yes
Sn2 C4 . 2.077(9) yes
Sn2 O4 . 2.024(5) yes
Sn2 O4 2_666 2.088(4) yes
Sn2 O5 . 2.157(5) yes
O1 C5 . 1.294(9) no
O2 C12 . 1.375(9) no
O2 C11 . 1.380(10) no
O3 C11 . 1.210(10) no
O5 C15 . 1.370(10) no
C5 C13 . 1.390(10) no
C5 C6 . 1.420(10) no
C6 C7 . 1.350(10) no
C7 C8 . 1.390(10) no
C8 C12 . 1.400(10) no
C8 C9 . 1.440(10) no
C9 C10 . 1.340(10) no
C9 C14 . 1.480(10) no
C10 C11 . 1.420(10) no
C12 C13 . 1.360(10) no
C1 H1a . 0.96 no
C1 H1b . 0.96 no
C1 H1c . 0.96 no
C2 H2a . 0.96 no
C2 H2b . 0.96 no
C2 H2c . 0.96 no
C3 H3a . 0.96 no
C3 H3b . 0.96 no
C3 H3c . 0.96 no
C4 H4a . 0.96 no
C4 H4b . 0.96 no
C4 H4c . 0.96 no
C6 Ha . 0.93 no
C7 H7 . 0.93 no
C10 H10 . 0.93 no
C13 H13 . 0.93 no
C14 H14a . 0.96 no
C14 H14b . 0.96 no
C14 H14c . 0.96 no
C15 H15a . 0.96 no
C15 H15b . 0.96 no
C15 H15c . 0.96 no

loop_
_geom_torsion_atom_site_label_1
_geom_torsion_atom_site_label_2
_geom_torsion_atom_site_label_3
_geom_torsion_atom_site_label_4
_geom_torsion_site_symmetry_1
_geom_torsion_site_symmetry_4
_geom_torsion
_geom_torsion_publ_flag
O4 Sn1 O1 C5 . . 178.1(8) no
C1 Sn1 O1 C5 . . -69.6(8) no
C2 Sn1 O1 C5 . . 66.5(8) no
O5 Sn1 O1 C5 . . -179.6(6) no
C1 Sn1 O4 Sn2 . . 87.0(4) no
O1 Sn1 O4 Sn2 . . -179.1(3) no
C2 Sn1 O4 Sn2 . . -83.7(4) no
O5 Sn1 O4 Sn2 . . 2.1(3) no
C1 Sn1 O4 Sn2 . 2_666 -97.7(5) no
O1 Sn1 O4 Sn2 . 2_666 -3.8(4) no
C2 Sn1 O4 Sn2 . 2_666 91.6(5) no
O5 Sn1 O4 Sn2 . 2_666 177.4(5) no
C4 Sn2 O4 Sn1 . . 85.5(4) no
O4 Sn2 O4 Sn1 2_666 . 176.7(5) no
C3 Sn2 O4 Sn1 . . -92.4(4) no
O5 Sn2 O4 Sn1 . . -2.1(3) no
C4 Sn2 O4 Sn2 . 2_666 -91.2(4) no
O4 Sn2 O4 Sn2 2_666 2_666 0.0 no
C3 Sn2 O4 Sn2 . 2_666 90.9(3) no
O5 Sn2 O4 Sn2 . 2_666 -178.9(3) no
O4 Sn2 O5 C15 . . 173.0(10) no
C4 Sn2 O5 C15 . . 57.0(10) no
O4 Sn2 O5 C15 2_666 . 170.9(9) no
C3 Sn2 O5 C15 . . -75.0(10) no
O4 Sn2 O5 Sn1 . . 1.8(2) no
C4 Sn2 O5 Sn1 . . -113.9(4) no
O4 Sn2 O5 Sn1 2_666 . -0.2(5) no
C3 Sn2 O5 Sn1 . . 114.0(4) no
O4 Sn1 O5 C15 . . -173.0(10) no
C1 Sn1 O5 C15 . . 74.0(10) no
O1 Sn1 O5 C15 . . -175.2(9) no
C2 Sn1 O5 C15 . . -60.0(10) no
O4 Sn1 O5 Sn2 . . -1.8(3) no
C1 Sn1 O5 Sn2 . . -115.3(4) no
O1 Sn1 O5 Sn2 . . -4.2(7) no
C2 Sn1 O5 Sn2 . . 111.1(4) no
Sn1 O1 C5 C13 . . -177.9(6) no
Sn1 O1 C5 C6 . . 4.0(10) no
O1 C5 C6 C7 . . -179.3(8) no
C13 C5 C6 C7 . . 2.0(10) no
C5 C6 C7 C8 . . -1.0(10) no
C6 C7 C8 C12 . . 1.0(10) no
C6 C7 C8 C9 . . 178.0(8) no
C7 C8 C9 C10 . . -177.6(8) no
C12 C8 C9 C10 . . .0(10) no
C7 C8 C9 C14 . . 2.0(10) no
C12 C8 C9 C14 . . 179.1(8) no
C8 C9 C10 C11 . . .0(10) no
C14 C9 C10 C11 . . -179.3(8) no
C12 O2 C11 O3 . . 179.9(8) no
C12 O2 C11 C10 . . 3.0(10) no
C9 C10 C11 O3 . . -178.0(10) no
C9 C10 C11 O2 . . -1.0(10) no
C11 O2 C12 C13 . . 177.0(8) no
C11 O2 C12 C8 . . -3.0(10) no
C7 C8 C12 C13 . . -1.0(10) no
C9 C8 C12 C13 . . -178.5(7) no
C7 C8 C12 O2 . . 179.4(7) no
C9 C8 C12 O2 . . 2.0(10) no
O2 C12 C13 C5 . . -178.4(7) no
C8 C12 C13 C5 . . 2.0(10) no
O1 C5 C13 C12 . . 178.9(7) no
C6 C5 C13 C12 . . -2.0(10) no
